data_7048202
loop_
_publ_author_name
'Dalton, Hannah L.'
'Lynes, Amy D.'
'Twamley, Brendan'
'Byrne, Kevin'
'Schmitt, Wolfgang'
'Hawes, Chris S.'
'Gunnlaugsson, Thorfinnur'

_publ_section_title
;
 Exploring the reversible host-guest chemistry of a crystalline
 octanuclear Ag(i) metallosupramolecular macrocycle formed from a simple
 pyrazinylpyridine ligand.
;
_journal_issue 48
_journal_name_full 'Dalton transactions (Cambridge, England : 2003)'
_journal_page_first 17266
_journal_page_last 17275
_journal_paper_doi 10.1039/c8dt04583f
_journal_volume 47
_journal_year 2018
_chemical_formula_moiety 'C62 H40 Ag4 F6 N16 O14 S2, 2(C F3 O3 S), 1.33(C7 H8), C2.67 H5 O, 0.75(C3 H6 O)'
_chemical_formula_sum 'C78.25 H60.17 Ag4 F12 N16 O21.75 S4'
_chemical_formula_weight 2360.31
_space_group_crystal_system triclinic
_space_group_IT_number 2
_space_group_name_Hall '-P 1'
_space_group_name_H-M_alt 'P -1'
_symmetry_space_group_name_Hall '-P 1'
_symmetry_space_group_name_H-M 'P -1'
_atom_sites_solution_hydrogens geom
_atom_sites_solution_primary dual
_audit_creation_date 2018-10-10
_audit_creation_method
;
Olex2 1.2
(compiled 2018.05.29 svn.r3508 for OlexSys, GUI svn.r5506)
;
_audit_update_record
;
2018-10-10 deposited with the CCDC.
2018-11-20 downloaded from the CCDC.
;
_cell_angle_alpha 104.421(2)
_cell_angle_beta 90.943(2)
_cell_angle_gamma 91.173(2)
_cell_formula_units_Z 2
_cell_length_a 12.1193(13)
_cell_length_b 15.7806(17)
_cell_length_c 24.659(3)
_cell_measurement_reflns_used 8873
_cell_measurement_temperature 100(2)
_cell_measurement_theta_max 22.28
_cell_measurement_theta_min 2.33
_cell_volume 4565.3(9)
_computing_molecular_graphics 'Olex2 (Dolomanov et al., 2009)'
_computing_publication_material 'Olex2 (Dolomanov et al., 2009)'
_computing_structure_refinement 'XL (Sheldrick, 2008)'
_computing_structure_solution 'XT (Sheldrick, 2015)'
_diffrn_ambient_temperature 100.02
_diffrn_measured_fraction_theta_full 0.986
_diffrn_measured_fraction_theta_max 0.976
_diffrn_measurement_device_type 'Bruker APEX-II CCD'
_diffrn_measurement_method '\f and \w scans'
_diffrn_radiation_type MoK\a
_diffrn_radiation_wavelength 0.71073
_diffrn_reflns_av_R_equivalents 0.0612
_diffrn_reflns_av_unetI/netI 0.0686
_diffrn_reflns_Laue_measured_fraction_full 0.986
_diffrn_reflns_Laue_measured_fraction_max 0.976
_diffrn_reflns_limit_h_max 9
_diffrn_reflns_limit_h_min -14
_diffrn_reflns_limit_k_max 19
_diffrn_reflns_limit_k_min -19
_diffrn_reflns_limit_l_max 29
_diffrn_reflns_limit_l_min -29
_diffrn_reflns_number 69092
_diffrn_reflns_point_group_measured_fraction_full 0.986
_diffrn_reflns_point_group_measured_fraction_max 0.976
_diffrn_reflns_theta_full 25.242
_diffrn_reflns_theta_max 25.504
_diffrn_reflns_theta_min 1.333
_exptl_absorpt_coefficient_mu 1.040
_exptl_absorpt_correction_type none
_exptl_crystal_colour colourless
_exptl_crystal_colour_primary colourless
_exptl_crystal_density_diffrn 1.717
_exptl_crystal_description block
_exptl_crystal_F_000 2351
_exptl_crystal_size_max 0.55
_exptl_crystal_size_mid 0.085
_exptl_crystal_size_min 0.07
_refine_diff_density_max 1.621
_refine_diff_density_min -1.332
_refine_diff_density_rms 0.134
_refine_ls_extinction_method none
_refine_ls_goodness_of_fit_ref 1.037
_refine_ls_hydrogen_treatment constr
_refine_ls_matrix_type full
_refine_ls_number_parameters 1379
_refine_ls_number_reflns 16601
_refine_ls_number_restraints 563
_refine_ls_restrained_S_all 1.047
_refine_ls_R_factor_all 0.1160
_refine_ls_R_factor_gt 0.0606
_refine_ls_shift/su_max 0.005
_refine_ls_shift/su_mean 0.000
_refine_ls_structure_factor_coef Fsqd
_refine_ls_weighting_details 'w=1/[\s^2^(Fo^2^)+(0.1091P)^2^+11.8966P] where P=(Fo^2^+2Fc^2^)/3'
_refine_ls_weighting_scheme calc
_refine_ls_wR_factor_gt 0.1665
_refine_ls_wR_factor_ref 0.2020
_reflns_Friedel_coverage 0.000
_reflns_number_gt 10095
_reflns_number_total 16601
_reflns_threshold_expression 'I > 2\s(I)'
_cod_data_source_file c8dt04583f2.cif
_cod_data_source_block PhMe4
_cod_depositor_comments 'Adding full bibliography for 7048201--7048212.cif.'
_cod_original_cell_volume 4565.4(8)
_cod_database_code 7048202
_shelx_shelxl_version_number 2014/7
_shelx_space_group_comment
;
The symmetry employed for this shelxl refinement is uniquely defined
by the following loop, which should always be used as a source of
symmetry information in preference to the above space-group names.
They are only intended as comments.
;
_shelx_estimated_absorpt_t_max 0.931
_shelx_estimated_absorpt_t_min 0.598
_olex2_refinement_description
;
1. Fixed Uiso
 At 1.2 times of:
  All C(H) groups
 At 1.5 times of:
  All C(H,H,H) groups
2. Restrained distances
 C80-C85 = C75-C74
 1.5 with sigma of 0.02
 C86-C87
 1.5 with sigma of 0.02
 C78-C85
 2.48 with sigma of 0.04
 C81-C85
 2.48 with sigma of 0.04
 C86-C93
 2.48 with sigma of 0.04
 C86-C88
 2.48 with sigma of 0.04
3. Restrained planarity
 C72, C73, C77, C78, C80, C81, C85
 with sigma of 0.01
4. Uiso/Uaniso restraints and constraints
Uanis(S5) \\sim Ueq, Uanis(O18) \\sim Ueq, Uanis(O20) \\sim Ueq: with sigma of
0.01 and sigma for terminal atoms of 0.01
Uanis(C90) \\sim Ueq, Uanis(C89) \\sim Ueq, Uanis(C88) \\sim Ueq, Uanis(C87)
\\sim Ueq, Uanis(C92) \\sim Ueq, Uanis(C93) \\sim Ueq, Uanis(C86) \\sim Ueq:
with sigma of 0.02 and sigma for terminal atoms of 0.02
Uanis(C74) \\sim Ueq, Uanis(C80) \\sim Ueq, Uanis(C78) \\sim Ueq, Uanis(C73)
\\sim Ueq, Uanis(C72) \\sim Ueq, Uanis(C77) \\sim Ueq, Uanis(C81) \\sim Ueq,
Uanis(C83) \\sim Ueq, Uanis(C84) \\sim Ueq, Uanis(C79) \\sim Ueq, Uanis(C75)
\\sim Ueq, Uanis(C76) \\sim Ueq, Uanis(C82) \\sim Ueq, Uanis(C85) \\sim Ueq:
with sigma of 0.02 and sigma for terminal atoms of 0.02
Uanis(C95) \\sim Ueq, Uanis(C97) \\sim Ueq, Uanis(C98) \\sim Ueq, Uanis(C96)
\\sim Ueq, Uanis(C91) \\sim Ueq, Uanis(C99) \\sim Ueq, Uanis(C94) \\sim Ueq:
with sigma of 0.02 and sigma for terminal atoms of 0.02
Uanis(S4) \\sim Ueq, Uanis(O21) \\sim Ueq, Uanis(O22) \\sim Ueq, Uanis(O23)
\\sim Ueq, Uanis(C64) \\sim Ueq, Uanis(F11) \\sim Ueq, Uanis(F13) \\sim Ueq,
Uanis(F12) \\sim Ueq: with sigma of 0.01 and sigma for terminal atoms of 0.02
Uanis(C84) = Uanis(C85)
Uanis(C91) = Uanis(C92)
Uanis(C87) = Uanis(C96)
Uanis(C97) = Uanis(C87)
5. Rigid body (RIGU) restrains
 S4, F11, F12, F13, O21, O22, O23, C64
 with sigma for 1-2 distances of 0.002 and sigma for 1-3 distances of 0.002
 S5, F10, F14, F15, O18, O19, O20, C63
 with sigma for 1-2 distances of 0.002 and sigma for 1-3 distances of 0.002
6. Others
 Fixed Sof: S5(0.5) F10(0.5) F14(0.5) F15(0.5) O18(0.5) O19(0.5) O20(0.5)
 C63(0.5) S4(0.5) F11(0.5) F12(0.5) F13(0.5) O21(0.5) O22(0.5) O23(0.5)
 C64(0.5) C97(0.3) H97(0.3) C98(0.3) C91(0.3) H91(0.3) C95(0.3) H95(0.3)
 C94(0.3) H94(0.3) C96(0.3) H96(0.3) C99(0.3) H99a(0.3) H99b(0.3) H99c(0.3)
 C86(0.2) H86a(0.2) H86b(0.2) H86c(0.2) C89(0.2) H89(0.2) C88(0.2) H88(0.2)
 C87(0.2) C93(0.2) H93(0.2) C92(0.2) H92(0.2) C90(0.2) H90(0.2) C74(0.5)
 H74a(0.5) H74b(0.5) H74c(0.5) C83(0.5) H83(0.5) C84(0.5) H84(0.5) C79(0.5)
 H79(0.5) C75(0.5) C76(0.5) H76(0.5) C82(0.5) H82(0.5) C80(0.33333)
 C78(0.33333) H78(0.33333) C73(0.33333) H73(0.33333) C72(0.33333) H72(0.33333)
 C77(0.33333) H77(0.33333) C81(0.33333) H81(0.33333) C85(0.33333) H85a(0.33333)
 H85b(0.33333) H85c(0.33333) C68(0.667) H68a(0.667) H68b(0.667) H68c(0.667)
 O25(0.75) C69(0.75) H69a(0.75) H69b(0.75) H69c(0.75) C70(0.75) C71(0.75)
 H71a(0.75) H71b(0.75) H71c(0.75)
7.a Free rotating group:
 S5(F10,F14,F15,O18,O19,O20,C63), S4(F11,F12,F13,O21,O22,O23,C64)
7.b Me refined with riding coordinates:
 C99(H99a,H99b,H99c), C86(H86a,H86b,H86c), C74(H74a,H74b,H74c), C85(H85a,H85b,
 H85c)
7.c Aromatic/amide H refined with riding coordinates:
 C2(H2), C4(H4), C5(H5), C7(H7), C8(H8), C10(H10), C11(H11), C13(H13),
 C14(H14), C15(H15), C16(H16), C17(H17), C19(H19), C22(H22), C23(H23), C25(H25),
  C26(H26), C28(H28), C29(H29), C30(H30), C31(H31), C32(H32), C34(H34),
 C37(H37), C38(H38), C40(H40), C41(H41), C43(H43), C44(H44), C45(H45), C47(H47),
  C49(H49), C50(H50), C52(H52), C53(H53), C55(H55), C56(H56), C58(H58),
 C59(H59), C60(H60), C97(H97), C91(H91), C95(H95), C94(H94), C96(H96), C89(H89),
  C88(H88), C93(H93), C92(H92), C90(H90), C83(H83), C84(H84), C79(H79),
 C76(H76), C82(H82), C78(H78), C73(H73), C72(H72), C77(H77), C81(H81)
7.d Fitted hexagon refined as free rotating group:
 C97(C98,C91,C95,C94,C96), C89(C88,C87,C93,C92,C90), C83(C84,C79,C75,C76,C82),
 C80(C78,C73,C72,C77,C81)
7.e Idealised Me refined as rotating group:
 C66(H66a,H66b,H66c), C68(H68a,H68b,H68c), C69(H69a,H69b,H69c), C71(H71a,H71b,
 H71c)
;
_olex2_submission_special_instructions 'No special instructions were received'

loop_
_space_group_symop_operation_xyz
'x, y, z'
'-x, -y, -z'

loop_
_atom_site_label
_atom_site_type_symbol
_atom_site_fract_x
_atom_site_fract_y
_atom_site_fract_z
_atom_site_U_iso_or_equiv
_atom_site_adp_type
_atom_site_occupancy
_atom_site_site_symmetry_order
_atom_site_calc_flag
_atom_site_refinement_flags_posn
_atom_site_refinement_flags_adp
_atom_site_refinement_flags_occupancy
_atom_site_disorder_assembly
_atom_site_disorder_group
Ag1 Ag 1.14368(6) 0.53472(4) 0.46893(2) 0.0479(2) Uani 1 1 d . . . . .
Ag2 Ag 1.37495(6) 0.66851(4) 0.75030(2) 0.0509(2) Uani 1 1 d . . . . .
Ag3 Ag 1.75707(5) 0.93118(4) 0.96229(2) 0.03585(17) Uani 1 1 d . . . . .
Ag4 Ag 2.12832(6) 0.59842(4) 0.80342(2) 0.0518(2) Uani 1 1 d . . . . .
S1 S 2.31751(19) 0.64470(14) 0.92086(9) 0.0475(5) Uani 1 1 d . . . . .
S3 S 1.19488(18) 0.85618(13) 0.78259(8) 0.0422(5) Uani 1 1 d . . . . .
F1 F 2.3549(7) 0.4879(5) 0.9319(3) 0.107(2) Uani 1 1 d . . . . .
F2 F 2.4966(6) 0.5567(5) 0.9113(3) 0.109(2) Uani 1 1 d . . . . .
F3 F 2.4306(6) 0.5900(5) 0.9942(3) 0.105(2) Uani 1 1 d . . . . .
F4 F 1.0784(5) 0.9751(3) 0.7527(2) 0.0673(15) Uani 1 1 d . . . . .
F5 F 0.9879(4) 0.8562(4) 0.7508(3) 0.0727(16) Uani 1 1 d . . . . .
F6 F 1.1025(4) 0.8603(3) 0.6870(2) 0.0584(13) Uani 1 1 d . . . . .
O1 O 0.6744(5) 1.1142(3) 0.3787(2) 0.0497(14) Uani 1 1 d . . . . .
O2 O 0.8231(5) 1.1216(4) 0.4295(3) 0.0554(16) Uani 1 1 d . . . . .
O3 O 1.4272(5) -0.0540(3) 0.5295(2) 0.0477(14) Uani 1 1 d . . . . .
O4 O 1.5756(5) -0.0473(4) 0.5804(3) 0.0606(17) Uani 1 1 d . . . . .
O5 O 0.9839(7) 1.2333(7) 0.8366(5) 0.103(3) Uani 1 1 d . . . . .
O6 O 0.9997(7) 1.3224(6) 0.9185(5) 0.122(4) Uani 1 1 d . . . . .
O7 O 2.5186(6) 0.8969(5) 1.2290(3) 0.079(2) Uani 1 1 d . . . . .
O8 O 2.5134(6) 0.7603(5) 1.1864(3) 0.072(2) Uani 1 1 d . . . . .
O9 O 2.2979(5) 0.6085(4) 0.8621(2) 0.0567(16) Uani 1 1 d . . . . .
O10 O 2.2221(6) 0.6474(5) 0.9547(3) 0.073(2) Uani 1 1 d . . . . .
O11 O 2.3808(6) 0.7249(4) 0.9340(3) 0.074(2) Uani 1 1 d . . . . .
O12 O 1.1591(6) 0.8869(4) 0.8385(2) 0.068(2) Uani 1 1 d . . . . .
O13 O 1.2907(5) 0.9013(4) 0.7688(3) 0.0584(16) Uani 1 1 d . . . . .
O14 O 1.1941(5) 0.7617(3) 0.7624(2) 0.0424(13) Uani 1 1 d . . . . .
N1 N 0.8744(5) 0.5509(4) 0.2305(2) 0.0327(14) Uani 1 1 d . . . . .
N2 N 0.9161(5) 0.4354(4) 0.2948(2) 0.0308(14) Uani 1 1 d . . . . .
N3 N 1.0420(5) 0.4902(4) 0.3924(2) 0.0322(14) Uani 1 1 d . . . . .
N4 N 0.7594(6) 1.0828(4) 0.3936(3) 0.0429(16) Uani 1 1 d . . . . .
N5 N 1.3649(5) 0.5183(4) 0.7185(2) 0.0336(14) Uani 1 1 d . . . . .
N6 N 1.3237(5) 0.6350(4) 0.6562(2) 0.0351(15) Uani 1 1 d . . . . .
N7 N 1.2215(5) 0.5795(4) 0.5515(2) 0.0314(14) Uani 1 1 d . . . . .
N8 N 1.4947(6) -0.0142(4) 0.5646(3) 0.0451(17) Uani 1 1 d . . . . .
N9 N 1.6074(5) 1.0036(4) 0.9500(2) 0.0326(14) Uani 1 1 d . . . . .
N10 N 1.6153(5) 0.8238(4) 0.9106(2) 0.0350(14) Uani 1 1 d . . . . .
N11 N 1.4870(5) 0.7403(4) 0.8174(2) 0.0386(15) Uani 1 1 d . . . . .
N12 N 1.0336(8) 1.2645(7) 0.8821(6) 0.087(3) Uani 1 1 d . . . . .
N13 N 1.9117(5) 0.9209(4) 1.0101(2) 0.0305(13) Uani 1 1 d . . . . .
N14 N 1.8832(5) 0.8393(4) 0.8994(2) 0.0346(14) Uani 1 1 d . . . . .
N15 N 2.0164(5) 0.7013(4) 0.8481(2) 0.0364(15) Uani 1 1 d . . . . .
N16 N 2.4764(6) 0.8334(6) 1.1961(3) 0.055(2) Uani 1 1 d . . . . .
C1 C 0.9002(6) 0.5825(5) 0.2847(3) 0.0308(16) Uani 1 1 d . . . . .
C2 C 0.8852(6) 0.6698(4) 0.3121(3) 0.0303(16) Uani 1 1 d . . . . .
H2 H 0.9035 0.6901 0.3509 0.036 Uiso 1 1 calc R . . . .
C3 C 0.8434(6) 0.7270(4) 0.2829(3) 0.0312(16) Uani 1 1 d . . . . .
C4 C 0.8149(7) 0.6920(5) 0.2264(3) 0.0390(18) Uani 1 1 d . . . . .
H4 H 0.7845 0.7282 0.2047 0.047 Uiso 1 1 calc R . . . .
C5 C 0.8315(7) 0.6045(5) 0.2024(3) 0.0387(18) Uani 1 1 d . . . . .
H5 H 0.8112 0.5816 0.1641 0.046 Uiso 1 1 calc R . . . .
C6 C 0.8235(6) 0.8209(4) 0.3115(3) 0.0321(16) Uani 1 1 d . . . . .
C7 C 0.8880(6) 0.8648(5) 0.3573(3) 0.0371(18) Uani 1 1 d . . . . .
H7 H 0.9467 0.8355 0.3702 0.045 Uiso 1 1 calc R . . . .
C8 C 0.8680(6) 0.9500(5) 0.3841(3) 0.0397(18) Uani 1 1 d . . . . .
H8 H 0.9122 0.9803 0.4153 0.048 Uiso 1 1 calc R . . . .
C9 C 0.7820(7) 0.9903(4) 0.3643(3) 0.0366(18) Uani 1 1 d . . . . .
C10 C 0.7161(6) 0.9497(5) 0.3190(3) 0.0352(17) Uani 1 1 d . . . . .
H10 H 0.6574 0.9795 0.3064 0.042 Uiso 1 1 calc R . . . .
C11 C 0.7382(6) 0.8645(5) 0.2925(3) 0.0326(16) Uani 1 1 d . . . . .
H11 H 0.6945 0.8349 0.2609 0.039 Uiso 1 1 calc R . . . .
C12 C 0.9426(6) 0.5202(4) 0.3155(3) 0.0291(16) Uani 1 1 d . . . . .
C13 C 1.0060(6) 0.5482(4) 0.3644(3) 0.0305(16) Uani 1 1 d . . . . .
H13 H 1.0243 0.6086 0.3783 0.037 Uiso 1 1 calc R . . . .
C14 C 1.0173(6) 0.4067(5) 0.3713(3) 0.0367(18) Uani 1 1 d . . . . .
H14 H 1.0437 0.3646 0.3897 0.044 Uiso 1 1 calc R . . . .
C15 C 0.9534(6) 0.3793(5) 0.3226(3) 0.0361(18) Uani 1 1 d . . . . .
H15 H 0.9359 0.3187 0.3087 0.043 Uiso 1 1 calc R . . . .
C16 C 1.4021(6) 0.4644(5) 0.7473(3) 0.0371(18) Uani 1 1 d . . . . .
H16 H 1.4120 0.4859 0.7867 0.045 Uiso 1 1 calc R . . . .
C17 C 1.4279(6) 0.3776(5) 0.7233(3) 0.0374(18) Uani 1 1 d . . . . .
H17 H 1.4542 0.3414 0.7460 0.045 Uiso 1 1 calc R . . . .
C18 C 1.4147(6) 0.3448(5) 0.6659(3) 0.0326(16) Uani 1 1 d . . . . .
C19 C 1.3764(6) 0.4021(5) 0.6353(3) 0.0334(17) Uani 1 1 d . . . . .
H19 H 1.3662 0.3824 0.5959 0.040 Uiso 1 1 calc R . . . .
C20 C 1.3531(6) 0.4878(5) 0.6626(3) 0.0306(16) Uani 1 1 d . . . . .
C21 C 1.4391(6) 0.2522(5) 0.6384(3) 0.0319(16) Uani 1 1 d . . . . .
C22 C 1.5238(6) 0.2095(5) 0.6593(3) 0.0372(18) Uani 1 1 d . . . . .
H22 H 1.5672 0.2400 0.6908 0.045 Uiso 1 1 calc R . . . .
C23 C 1.5444(6) 0.1226(5) 0.6341(3) 0.0399(18) Uani 1 1 d . . . . .
H23 H 1.6034 0.0933 0.6468 0.048 Uiso 1 1 calc R . . . .
C24 C 1.4769(6) 0.0805(5) 0.5901(3) 0.0360(18) Uani 1 1 d . . . . .
C25 C 1.3915(7) 0.1195(5) 0.5683(3) 0.0390(18) Uani 1 1 d . . . . .
H25 H 1.3470 0.0877 0.5376 0.047 Uiso 1 1 calc R . . . .
C26 C 1.3735(6) 0.2073(5) 0.5932(3) 0.0343(17) Uani 1 1 d . . . . .
H26 H 1.3160 0.2366 0.5792 0.041 Uiso 1 1 calc R . . . .
C27 C 1.3131(6) 0.5495(4) 0.6315(3) 0.0285(15) Uani 1 1 d . . . . .
C28 C 1.2608(6) 0.5222(4) 0.5788(3) 0.0287(16) Uani 1 1 d . . . . .
H28 H 1.2528 0.4613 0.5618 0.034 Uiso 1 1 calc R . . . .
C29 C 1.2854(7) 0.6914(5) 0.6287(3) 0.0374(18) Uani 1 1 d . . . . .
H29 H 1.2931 0.7524 0.6456 0.045 Uiso 1 1 calc R . . . .
C30 C 1.2348(6) 0.6638(5) 0.5763(3) 0.0353(17) Uani 1 1 d . . . . .
H30 H 1.2092 0.7061 0.5579 0.042 Uiso 1 1 calc R . . . .
C31 C 1.5967(7) 1.0892(5) 0.9743(3) 0.0346(17) Uani 1 1 d . . . . .
H31 H 1.6530 1.1188 0.9997 0.042 Uiso 1 1 calc R . . . .
C32 C 1.5070(6) 1.1357(4) 0.9639(3) 0.0364(18) Uani 1 1 d . . . . .
H32 H 1.5020 1.1962 0.9818 0.044 Uiso 1 1 calc R . . . .
C33 C 1.4243(6) 1.0931(5) 0.9270(3) 0.0348(17) Uani 1 1 d . . . . .
C34 C 1.4330(6) 1.0045(5) 0.9036(3) 0.0338(17) Uani 1 1 d . . . . .
H34 H 1.3752 0.9732 0.8799 0.041 Uiso 1 1 calc R . . . .
C35 C 1.5258(6) 0.9608(4) 0.9145(3) 0.0322(17) Uani 1 1 d . . . . .
C36 C 1.3257(6) 1.1397(5) 0.9145(3) 0.0390(18) Uani 1 1 d . . . . .
C37 C 1.2865(8) 1.2125(5) 0.9534(4) 0.050(2) Uani 1 1 d . . . . .
H37 H 1.3250 1.2341 0.9881 0.060 Uiso 1 1 calc R . . . .
C38 C 1.1911(8) 1.2538(6) 0.9416(5) 0.061(3) Uani 1 1 d . . . . .
H38 H 1.1650 1.3037 0.9678 0.073 Uiso 1 1 calc R . . . .
C39 C 1.1353(8) 1.2202(7) 0.8908(5) 0.062(3) Uani 1 1 d . . . . .
C40 C 1.1739(8) 1.1522(6) 0.8521(4) 0.057(2) Uani 1 1 d . . . . .
H40 H 1.1360 1.1323 0.8170 0.068 Uiso 1 1 calc R . . . .
C41 C 1.2682(7) 1.1111(5) 0.8629(4) 0.044(2) Uani 1 1 d . . . . .
H41 H 1.2946 1.0629 0.8353 0.053 Uiso 1 1 calc R . . . .
C42 C 1.5399(6) 0.8666(4) 0.8887(3) 0.0307(16) Uani 1 1 d . . . . .
C43 C 1.4776(6) 0.8244(5) 0.8420(3) 0.0377(18) Uani 1 1 d . . . . .
H43 H 1.4257 0.8572 0.8269 0.045 Uiso 1 1 calc R . . . .
C44 C 1.5618(7) 0.6978(5) 0.8400(3) 0.0416(19) Uani 1 1 d . . . . .
H44 H 1.5706 0.6370 0.8242 0.050 Uiso 1 1 calc R . . . .
C45 C 1.6266(7) 0.7395(5) 0.8858(3) 0.0379(18) Uani 1 1 d . . . . .
H45 H 1.6806 0.7072 0.8999 0.045 Uiso 1 1 calc R . . . .
C46 C 1.9877(6) 0.8623(4) 0.9868(3) 0.0287(16) Uani 1 1 d . . . . .
C47 C 2.0795(6) 0.8464(5) 1.0164(3) 0.0325(17) Uani 1 1 d . . . . .
H47 H 2.1310 0.8041 0.9989 0.039 Uiso 1 1 calc R . . . .
C48 C 2.0963(6) 0.8936(5) 1.0727(3) 0.0341(17) Uani 1 1 d . . . . .
C49 C 2.0192(6) 0.9545(5) 1.0948(3) 0.0356(18) Uani 1 1 d . . . . .
H49 H 2.0279 0.9883 1.1324 0.043 Uiso 1 1 calc R . . . .
C50 C 1.9295(6) 0.9669(4) 1.0630(3) 0.0305(16) Uani 1 1 d . . . . .
H50 H 1.8781 1.0100 1.0793 0.037 Uiso 1 1 calc R . . . .
C51 C 2.1938(6) 0.8761(5) 1.1058(3) 0.0359(18) Uani 1 1 d . . . . .
C52 C 2.2370(7) 0.7940(5) 1.0958(3) 0.0418(19) Uani 1 1 d . . . . .
H52 H 2.2035 0.7475 1.0680 0.050 Uiso 1 1 calc R . . . .
C53 C 2.3284(7) 0.7780(6) 1.1256(4) 0.048(2) Uani 1 1 d . . . . .
H53 H 2.3583 0.7213 1.1190 0.057 Uiso 1 1 calc R . . . .
C54 C 2.3748(7) 0.8485(6) 1.1656(3) 0.046(2) Uani 1 1 d . . . . .
C55 C 2.3357(7) 0.9303(6) 1.1768(3) 0.044(2) Uani 1 1 d . . . . .
H55 H 2.3706 0.9765 1.2043 0.052 Uiso 1 1 calc R . . . .
C56 C 2.2419(6) 0.9453(5) 1.1467(3) 0.0396(18) Uani 1 1 d . . . . .
H56 H 2.2114 1.0019 1.1540 0.048 Uiso 1 1 calc R . . . .
C57 C 1.9691(6) 0.8138(4) 0.9276(3) 0.0308(16) Uani 1 1 d . . . . .
C58 C 2.0335(6) 0.7460(5) 0.9010(3) 0.0363(18) Uani 1 1 d . . . . .
H58 H 2.0934 0.7301 0.9215 0.044 Uiso 1 1 calc R . . . .
C59 C 1.8667(7) 0.7949(5) 0.8456(3) 0.0402(19) Uani 1 1 d . . . . .
H59 H 1.8083 0.8110 0.8244 0.048 Uiso 1 1 calc R . . . .
C60 C 1.9321(7) 0.7268(5) 0.8207(3) 0.0408(19) Uani 1 1 d . . . . .
H60 H 1.9171 0.6968 0.7828 0.049 Uiso 1 1 calc R . . . .
C61 C 2.4026(10) 0.5679(9) 0.9407(5) 0.081(4) Uani 1 1 d . . . . .
C62 C 1.0857(8) 0.8883(5) 0.7410(4) 0.050(2) Uani 1 1 d . . . . .
S5 S 0.7320(5) 0.5104(4) 0.7191(3) 0.1104(16) Uani 0.5 1 d . U P A 1
F10 F 0.7337(10) 0.5278(7) 0.8291(3) 0.132(3) Uani 0.5 1 d G U P A 1
F14 F 0.8428(10) 0.4297(8) 0.7846(5) 0.140(3) Uani 0.5 1 d G U P A 1
F15 F 0.6675(11) 0.4036(7) 0.7812(4) 0.140(3) Uani 0.5 1 d G U P A 1
O18 O 0.8212(8) 0.5748(6) 0.7281(4) 0.117(3) Uani 0.5 1 d G U P A 1
O19 O 0.6221(6) 0.5452(7) 0.7241(4) 0.118(3) Uani 0.5 1 d G U P A 1
O20 O 0.7460(9) 0.4338(5) 0.6737(3) 0.117(3) Uani 0.5 1 d G U P A 1
C63 C 0.7446(8) 0.4657(5) 0.7815(3) 0.1255(19) Uani 0.5 1 d G U P A 1
S2 S 0.90520(19) 0.68910(13) 0.49524(8) 0.0450(5) Uani 1 1 d . . . . .
F7 F 0.9314(5) 0.8143(3) 0.5866(2) 0.0700(16) Uani 1 1 d . . . . .
F8 F 0.7808(5) 0.8200(3) 0.5398(2) 0.0705(16) Uani 1 1 d . . . . .
F9 F 0.9352(5) 0.8575(3) 0.5112(2) 0.0673(15) Uani 1 1 d . . . . .
O15 O 0.8500(7) 0.6379(4) 0.5271(3) 0.078(2) Uani 1 1 d . . . . .
O16 O 0.8512(4) 0.6856(3) 0.4427(2) 0.0421(13) Uani 1 1 d . . . . .
O17 O 1.0227(6) 0.6812(4) 0.4937(3) 0.080(2) Uani 1 1 d . . . . .
C65 C 0.8884(8) 0.8006(6) 0.5348(4) 0.050(2) Uani 1 1 d . . . . .
S4 S 0.7443(6) 0.5356(4) 0.7571(3) 0.1225(17) Uani 0.5 1 d . U P B 2
F11 F 0.6839(12) 0.3926(6) 0.7888(5) 0.142(3) Uani 0.5 1 d G U P B 2
F12 F 0.8568(10) 0.4000(7) 0.7717(6) 0.144(3) Uani 0.5 1 d G U P B 2
F13 F 0.7377(10) 0.3671(5) 0.7036(4) 0.142(3) Uani 0.5 1 d G U P B 2
O21 O 0.8281(9) 0.5485(6) 0.7188(4) 0.122(3) Uani 0.5 1 d G U P B 2
O22 O 0.7669(9) 0.5775(5) 0.8156(3) 0.126(3) Uani 0.5 1 d G U P B 2
O23 O 0.6315(7) 0.5401(7) 0.7382(5) 0.116(3) Uani 0.5 1 d G U P B 2
C64 C 0.7562(8) 0.4182(4) 0.7553(4) 0.1278(19) Uani 0.5 1 d G U P B 2
C97 C 0.5239(17) 0.4161(15) 0.5266(10) 0.068(8) Uani 0.3 1 d . U P C -2
H97 H 0.4650 0.4434 0.5122 0.081 Uiso 0.3 1 calc R . P C -2
C98 C 0.5412(19) 0.3274(15) 0.5052(9) 0.048(7) Uani 0.3 1 d G U P C -2
C91 C 0.627(2) 0.2874(14) 0.5263(13) 0.113(11) Uani 0.3 1 d G U P C -2
H91 H 0.6392 0.2267 0.5117 0.135 Uiso 0.3 1 calc R . P C -2
C95 C 0.696(2) 0.336(2) 0.5687(13) 0.120(16) Uani 0.3 1 d G U P C -2
H95 H 0.7554 0.3090 0.5831 0.144 Uiso 0.3 1 calc R . P C -2
C94 C 0.679(2) 0.425(2) 0.5901(10) 0.105(14) Uani 0.3 1 d G U P C -2
H94 H 0.7264 0.4584 0.6191 0.126 Uiso 0.3 1 calc R . P C -2
C96 C 0.593(2) 0.4650(13) 0.5690(11) 0.081(11) Uani 0.3 1 d G U P C -2
H96 H 0.5812 0.5257 0.5836 0.097 Uiso 0.3 1 calc R . P C -2
C99 C 0.491(3) 0.274(2) 0.4690(16) 0.063(9) Uani 0.3 1 d . U P C -2
H99A H 0.5250 0.2171 0.4641 0.094 Uiso 0.3 1 calc R . P C -2
H99B H 0.4143 0.2704 0.4798 0.094 Uiso 0.3 1 calc R . P C -2
H99C H 0.4942 0.2925 0.4338 0.094 Uiso 0.3 1 calc R . P C -2
C86 C 0.566(6) 0.547(2) 0.559(3) 0.13(3) Uani 0.2 1 d D U P D -1
H86A H 0.6190 0.5639 0.5903 0.191 Uiso 0.2 1 calc R . P D -1
H86B H 0.5882 0.5739 0.5289 0.191 Uiso 0.2 1 calc R . P D -1
H86C H 0.4924 0.5659 0.5714 0.191 Uiso 0.2 1 calc R . P D -1
C89 C 0.488(3) 0.324(2) 0.4706(14) 0.11(3) Uani 0.2 1 d . U P D -1
H89 H 0.4397 0.2990 0.4398 0.130 Uiso 0.2 1 calc R . P D -1
C88 C 0.493(3) 0.414(2) 0.4925(13) 0.053(11) Uani 0.2 1 d DG U P D -1
H88 H 0.4483 0.4508 0.4767 0.064 Uiso 0.2 1 calc R . P D -1
C87 C 0.564(3) 0.4505(17) 0.5375(13) 0.068(8) Uani 0.2 1 d DG U P D -1
C93 C 0.630(3) 0.397(2) 0.5606(13) 0.064(13) Uani 0.2 1 d DG U P D -1
H93 H 0.6785 0.4216 0.5914 0.077 Uiso 0.2 1 calc R . P D -1
C92 C 0.625(4) 0.307(2) 0.5387(17) 0.113(11) Uani 0.2 1 d G U P D -1
H92 H 0.6698 0.2699 0.5545 0.135 Uiso 0.2 1 calc R . P D -1
C90 C 0.554(4) 0.2702(17) 0.4937(17) 0.064(14) Uani 0.2 1 d G U P D -1
H90 H 0.5504 0.2086 0.4787 0.077 Uiso 0.2 1 calc R . P D -1
C74 C 0.824(3) 0.085(2) 0.5562(8) 0.106(9) Uani 0.5 1 d D U P E 2
H74A H 0.8193 0.0209 0.5432 0.160 Uiso 0.5 1 calc R . P E 2
H74B H 0.7586 0.1097 0.5424 0.160 Uiso 0.5 1 calc R . P E 2
H74C H 0.8905 0.1068 0.5419 0.160 Uiso 0.5 1 calc R . P E 2
C83 C 0.8549(18) 0.1325(14) 0.7314(5) 0.120(10) Uani 0.5 1 d . U P E 2
H83 H 0.8643 0.1402 0.7706 0.144 Uiso 0.5 1 calc R . P E 2
C84 C 0.8486(17) 0.0487(12) 0.6961(7) 0.148(11) Uani 0.5 1 d G U P E 2
H84 H 0.8537 -0.0009 0.7113 0.178 Uiso 0.5 1 calc R . P E 2
C79 C 0.8348(13) 0.0374(9) 0.6386(7) 0.052(5) Uani 0.5 1 d G U P E 2
H79 H 0.8304 -0.0199 0.6145 0.062 Uiso 0.5 1 calc R . P E 2
C75 C 0.8273(13) 0.1099(11) 0.6164(5) 0.072(7) Uani 0.5 1 d DG U P E 2
C76 C 0.8336(14) 0.1937(9) 0.6517(8) 0.082(8) Uani 0.5 1 d G U P E 2
H76 H 0.8285 0.2433 0.6365 0.098 Uiso 0.5 1 calc R . P E 2
C82 C 0.8474(16) 0.2050(10) 0.7092(7) 0.080(8) Uani 0.5 1 d G U P E 2
H82 H 0.8517 0.2623 0.7333 0.095 Uiso 0.5 1 calc R . P E 2
C80 C 0.8354(16) 0.0815(11) 0.6650(9) 0.066(9) Uani 0.3333 1 d D U P F 1
C78 C 0.8270(18) 0.0637(11) 0.6070(9) 0.045(7) Uani 0.3333 1 d DG U P F 1
H78 H 0.8258 0.0049 0.5852 0.053 Uiso 0.3333 1 calc R . P F 1
C73 C 0.820(2) 0.1321(16) 0.5809(7) 0.095(13) Uani 0.3333 1 d G U P F 1
H73 H 0.8145 0.1199 0.5412 0.114 Uiso 0.3333 1 calc R . P F 1
C72 C 0.8219(18) 0.2182(13) 0.6128(10) 0.076(9) Uani 0.3333 1 d G U P F 1
H72 H 0.8173 0.2649 0.5950 0.092 Uiso 0.3333 1 calc R . P F 1
C77 C 0.8303(17) 0.2359(10) 0.6709(9) 0.047(7) Uani 0.3333 1 d G U P F 1
H77 H 0.8314 0.2948 0.6927 0.057 Uiso 0.3333 1 calc R . P F 1
C81 C 0.8370(18) 0.1676(13) 0.6970(7) 0.056(8) Uani 0.3333 1 d DG U P F 1
H81 H 0.8428 0.1798 0.7366 0.068 Uiso 0.3333 1 calc R . P F 1
C85 C 0.842(3) 0.004(2) 0.6874(19) 0.148(11) Uani 0.3333 1 d D U P F 1
H85A H 0.8476 0.0216 0.7284 0.222 Uiso 0.3333 1 calc R . P F 1
H85B H 0.7753 -0.0334 0.6761 0.222 Uiso 0.3333 1 calc R . P F 1
H85C H 0.9070 -0.0296 0.6728 0.222 Uiso 0.3333 1 calc R . P F 1
O24 O 0.6797(6) 0.8636(4) 0.7660(3) 0.0666(18) Uani 1 1 d . . . . .
C66 C 0.5440(11) 0.8442(10) 0.6932(5) 0.107(5) Uani 1 1 d . . . . .
H66A H 0.4959 0.8750 0.7229 0.160 Uiso 1 1 calc GR . . . .
H66B H 0.5089 0.7883 0.6736 0.160 Uiso 1 1 calc GR . . . .
H66C H 0.5565 0.8802 0.6666 0.160 Uiso 1 1 calc GR . . . .
C67 C 0.6513(9) 0.8279(8) 0.7182(4) 0.070(3) Uani 1 1 d . . . . .
C68 C 0.7151(18) 0.7472(16) 0.6885(8) 0.140(11) Uani 0.667 1 d . . P . .
H68A H 0.7108 0.7030 0.7101 0.210 Uiso 0.667 1 calc GR . P . .
H68B H 0.7925 0.7641 0.6853 0.210 Uiso 0.667 1 calc GR . P . .
H68C H 0.6827 0.7230 0.6510 0.210 Uiso 0.667 1 calc GR . P . .
O25 O 0.8332(8) 0.6287(6) 0.9361(4) 0.077(3) Uani 0.75 1 d . . P . .
C69 C 0.7767(17) 0.4841(13) 0.9347(10) 0.133(8) Uani 0.75 1 d . . P . .
H69A H 0.7038 0.5090 0.9433 0.200 Uiso 0.75 1 calc GR . P . .
H69B H 0.8012 0.4577 0.9648 0.200 Uiso 0.75 1 calc GR . P . .
H69C H 0.7724 0.4391 0.8992 0.200 Uiso 0.75 1 calc GR . P . .
C70 C 0.8584(12) 0.5558(10) 0.9299(6) 0.065(4) Uani 0.75 1 d . . P . .
C71 C 0.9735(14) 0.5266(9) 0.9180(9) 0.107(7) Uani 0.75 1 d . . P . .
H71A H 1.0241 0.5776 0.9268 0.161 Uiso 0.75 1 calc GR . P . .
H71B H 0.9788 0.4964 0.8783 0.161 Uiso 0.75 1 calc GR . P . .
H71C H 0.9933 0.4865 0.9410 0.161 Uiso 0.75 1 calc GR . P . .

loop_
_atom_site_aniso_label
_atom_site_aniso_U_11
_atom_site_aniso_U_22
_atom_site_aniso_U_33
_atom_site_aniso_U_23
_atom_site_aniso_U_13
_atom_site_aniso_U_12
Ag1 0.0654(5) 0.0425(4) 0.0311(3) 0.0007(3) -0.0203(3) 0.0102(3)
Ag2 0.0718(5) 0.0411(4) 0.0316(3) -0.0052(3) -0.0167(3) -0.0001(3)
Ag3 0.0347(3) 0.0414(3) 0.0281(3) 0.0019(2) -0.0003(2) 0.0067(2)
Ag4 0.0760(5) 0.0459(4) 0.0246(3) -0.0093(3) -0.0088(3) 0.0237(3)
S1 0.0478(14) 0.0502(13) 0.0375(11) -0.0025(9) -0.0036(10) 0.0089(10)
S3 0.0513(14) 0.0407(11) 0.0293(10) -0.0011(8) -0.0004(9) 0.0034(9)
F1 0.135(7) 0.065(4) 0.120(6) 0.024(4) -0.006(5) 0.015(4)
F2 0.087(5) 0.149(7) 0.105(5) 0.055(5) 0.021(4) 0.052(5)
F3 0.105(6) 0.151(7) 0.064(4) 0.034(4) -0.019(4) 0.047(5)
F4 0.070(4) 0.057(3) 0.079(4) 0.024(3) 0.006(3) 0.017(3)
F5 0.044(3) 0.079(4) 0.105(5) 0.042(3) 0.006(3) 0.001(3)
F6 0.064(4) 0.071(3) 0.042(3) 0.018(2) -0.010(2) -0.001(3)
O1 0.052(4) 0.043(3) 0.056(4) 0.014(3) 0.008(3) 0.014(3)
O2 0.056(4) 0.038(3) 0.064(4) -0.004(3) -0.003(3) 0.004(3)
O3 0.061(4) 0.038(3) 0.043(3) 0.007(3) 0.009(3) 0.006(3)
O4 0.052(4) 0.052(4) 0.076(4) 0.010(3) 0.004(3) 0.023(3)
O5 0.050(5) 0.140(8) 0.156(9) 0.103(8) 0.015(6) 0.022(5)
O6 0.070(6) 0.063(5) 0.241(13) 0.048(7) 0.030(7) 0.038(4)
O7 0.064(5) 0.108(6) 0.058(4) 0.008(4) -0.030(4) 0.006(4)
O8 0.056(4) 0.091(5) 0.080(5) 0.043(4) -0.006(4) 0.015(4)
O9 0.054(4) 0.062(4) 0.042(3) -0.010(3) -0.012(3) 0.009(3)
O10 0.060(5) 0.100(5) 0.063(4) 0.025(4) 0.005(4) 0.027(4)
O11 0.095(6) 0.068(4) 0.047(4) -0.005(3) -0.010(4) -0.012(4)
O12 0.117(6) 0.049(4) 0.031(3) -0.006(3) 0.008(3) 0.013(4)
O13 0.047(4) 0.060(4) 0.069(4) 0.020(3) -0.016(3) -0.006(3)
O14 0.053(4) 0.037(3) 0.030(3) -0.003(2) -0.003(2) 0.003(2)
N1 0.040(4) 0.034(3) 0.021(3) 0.000(2) 0.002(3) 0.009(3)
N2 0.032(4) 0.034(3) 0.023(3) 0.002(2) -0.001(3) 0.009(3)
N3 0.035(4) 0.028(3) 0.029(3) -0.001(3) -0.003(3) 0.009(3)
N4 0.042(4) 0.042(4) 0.046(4) 0.013(3) 0.009(3) 0.007(3)
N5 0.040(4) 0.037(3) 0.023(3) 0.003(3) -0.004(3) 0.008(3)
N6 0.042(4) 0.029(3) 0.030(3) 0.000(3) -0.005(3) 0.003(3)
N7 0.037(4) 0.028(3) 0.026(3) -0.001(2) 0.001(3) 0.006(3)
N8 0.046(5) 0.041(4) 0.050(4) 0.013(3) 0.012(4) 0.007(3)
N9 0.039(4) 0.033(3) 0.020(3) -0.004(2) 0.002(3) 0.003(3)
N10 0.035(4) 0.038(3) 0.031(3) 0.004(3) 0.002(3) 0.010(3)
N11 0.048(4) 0.034(3) 0.029(3) -0.001(3) -0.004(3) 0.005(3)
N12 0.042(6) 0.083(7) 0.164(12) 0.079(8) 0.017(7) 0.016(5)
N13 0.036(4) 0.030(3) 0.022(3) 0.001(2) 0.003(3) 0.003(3)
N14 0.036(4) 0.039(3) 0.025(3) 0.002(3) -0.003(3) 0.003(3)
N15 0.044(4) 0.037(3) 0.023(3) -0.003(3) 0.001(3) 0.006(3)
N16 0.046(5) 0.083(6) 0.042(4) 0.027(4) -0.005(4) 0.008(4)
C1 0.031(4) 0.037(4) 0.023(3) 0.004(3) -0.002(3) 0.000(3)
C2 0.029(4) 0.035(4) 0.025(3) 0.004(3) -0.005(3) 0.002(3)
C3 0.036(4) 0.032(4) 0.024(3) 0.001(3) 0.006(3) 0.007(3)
C4 0.046(5) 0.041(4) 0.033(4) 0.013(3) -0.004(4) 0.005(4)
C5 0.049(5) 0.044(4) 0.022(4) 0.006(3) -0.004(3) 0.004(4)
C6 0.037(4) 0.032(4) 0.029(4) 0.010(3) 0.004(3) 0.006(3)
C7 0.033(4) 0.037(4) 0.039(4) 0.005(3) -0.003(3) 0.007(3)
C8 0.033(5) 0.039(4) 0.042(4) 0.001(3) -0.002(4) 0.003(3)
C9 0.043(5) 0.025(4) 0.042(4) 0.006(3) 0.007(4) 0.011(3)
C10 0.033(4) 0.040(4) 0.036(4) 0.017(3) 0.003(3) 0.006(3)
C11 0.034(4) 0.038(4) 0.028(4) 0.010(3) -0.002(3) 0.004(3)
C12 0.037(4) 0.029(4) 0.017(3) -0.003(3) 0.000(3) 0.009(3)
C13 0.036(4) 0.029(4) 0.023(3) 0.000(3) -0.002(3) 0.007(3)
C14 0.047(5) 0.041(4) 0.022(3) 0.006(3) -0.001(3) 0.014(3)
C15 0.044(5) 0.030(4) 0.028(4) -0.004(3) -0.002(3) 0.007(3)
C16 0.041(5) 0.047(5) 0.021(3) 0.005(3) -0.005(3) 0.000(4)
C17 0.041(5) 0.038(4) 0.033(4) 0.007(3) -0.004(3) 0.008(3)
C18 0.030(4) 0.041(4) 0.025(4) 0.006(3) 0.001(3) 0.000(3)
C19 0.036(4) 0.038(4) 0.023(3) 0.003(3) -0.005(3) 0.002(3)
C20 0.033(4) 0.039(4) 0.019(3) 0.005(3) -0.005(3) 0.004(3)
C21 0.030(4) 0.036(4) 0.030(4) 0.008(3) 0.000(3) 0.005(3)
C22 0.027(4) 0.045(4) 0.040(4) 0.010(3) 0.003(3) 0.007(3)
C23 0.028(4) 0.048(5) 0.046(5) 0.015(4) 0.007(4) 0.010(3)
C24 0.034(4) 0.038(4) 0.035(4) 0.006(3) 0.011(3) 0.013(3)
C25 0.042(5) 0.040(4) 0.032(4) 0.002(3) 0.003(3) 0.008(3)
C26 0.033(4) 0.038(4) 0.033(4) 0.011(3) 0.002(3) 0.012(3)
C27 0.030(4) 0.028(4) 0.026(3) 0.002(3) 0.000(3) 0.000(3)
C28 0.033(4) 0.023(3) 0.028(4) 0.003(3) -0.001(3) 0.003(3)
C29 0.047(5) 0.029(4) 0.032(4) 0.000(3) -0.003(4) -0.003(3)
C30 0.040(5) 0.033(4) 0.032(4) 0.007(3) -0.004(3) 0.006(3)
C31 0.044(5) 0.033(4) 0.024(4) 0.002(3) 0.007(3) 0.000(3)
C32 0.044(5) 0.020(3) 0.041(4) -0.002(3) 0.006(4) -0.001(3)
C33 0.038(5) 0.042(4) 0.024(4) 0.007(3) 0.011(3) 0.008(3)
C34 0.033(4) 0.040(4) 0.024(3) 0.001(3) 0.005(3) 0.004(3)
C35 0.040(5) 0.033(4) 0.019(3) -0.002(3) 0.007(3) 0.005(3)
C36 0.032(5) 0.044(4) 0.043(4) 0.015(4) 0.012(4) 0.008(3)
C37 0.056(6) 0.046(5) 0.052(5) 0.018(4) 0.015(4) 0.019(4)
C38 0.061(7) 0.043(5) 0.086(7) 0.028(5) 0.036(6) 0.018(4)
C39 0.038(5) 0.063(6) 0.102(8) 0.053(6) 0.017(6) 0.016(5)
C40 0.050(6) 0.057(6) 0.074(6) 0.037(5) 0.002(5) 0.006(5)
C41 0.036(5) 0.049(5) 0.051(5) 0.020(4) 0.007(4) -0.005(4)
C42 0.037(4) 0.032(4) 0.021(3) 0.001(3) 0.004(3) 0.004(3)
C43 0.039(5) 0.039(4) 0.034(4) 0.006(3) -0.005(3) 0.001(3)
C44 0.046(5) 0.036(4) 0.038(4) 0.002(3) -0.004(4) 0.002(4)
C45 0.043(5) 0.030(4) 0.038(4) 0.003(3) -0.006(4) 0.014(3)
C46 0.033(4) 0.027(4) 0.025(3) 0.005(3) 0.002(3) -0.002(3)
C47 0.031(4) 0.038(4) 0.024(3) -0.001(3) 0.001(3) 0.002(3)
C48 0.029(4) 0.041(4) 0.029(4) 0.004(3) 0.000(3) -0.002(3)
C49 0.043(5) 0.042(4) 0.018(3) 0.001(3) 0.007(3) -0.003(3)
C50 0.032(4) 0.032(4) 0.027(4) 0.007(3) 0.002(3) 0.003(3)
C51 0.037(5) 0.044(4) 0.022(3) -0.001(3) 0.007(3) 0.002(3)
C52 0.035(5) 0.058(5) 0.030(4) 0.008(4) -0.006(3) 0.002(4)
C53 0.042(5) 0.057(5) 0.051(5) 0.027(4) 0.010(4) 0.007(4)
C54 0.039(5) 0.069(6) 0.034(4) 0.019(4) -0.005(4) 0.000(4)
C55 0.044(5) 0.057(5) 0.024(4) 0.001(3) -0.004(4) -0.007(4)
C56 0.038(5) 0.056(5) 0.024(4) 0.010(3) 0.000(3) 0.000(4)
C57 0.038(4) 0.029(4) 0.024(3) 0.003(3) 0.000(3) -0.004(3)
C58 0.041(5) 0.039(4) 0.023(3) -0.003(3) -0.002(3) 0.006(3)
C59 0.039(5) 0.049(5) 0.027(4) 0.000(3) -0.003(3) 0.005(4)
C60 0.049(5) 0.049(5) 0.022(4) 0.004(3) -0.003(3) -0.004(4)
C61 0.063(8) 0.120(11) 0.055(6) 0.010(6) 0.010(6) 0.030(7)
C62 0.061(6) 0.041(5) 0.050(5) 0.013(4) 0.010(5) 0.006(4)
S5 0.071(2) 0.103(3) 0.125(3) -0.032(2) 0.028(3) -0.014(2)
F10 0.095(5) 0.133(5) 0.143(5) -0.016(4) 0.022(4) -0.002(4)
F14 0.095(4) 0.132(5) 0.162(6) -0.023(5) 0.015(4) 0.001(4)
F15 0.096(5) 0.138(5) 0.166(6) 0.003(4) 0.013(4) -0.012(4)
O18 0.080(4) 0.112(4) 0.130(5) -0.024(4) 0.028(4) -0.018(4)
O19 0.078(4) 0.112(5) 0.131(6) -0.030(5) 0.028(4) -0.010(4)
O20 0.098(5) 0.101(5) 0.126(5) -0.021(4) 0.027(4) -0.008(4)
C63 0.087(3) 0.123(3) 0.141(3) -0.016(3) 0.024(3) -0.008(3)
S2 0.0584(14) 0.0352(11) 0.0349(10) -0.0031(8) -0.0176(10) 0.0141(9)
F7 0.083(4) 0.068(3) 0.042(3) -0.018(2) -0.020(3) 0.010(3)
F8 0.058(4) 0.067(3) 0.071(4) -0.015(3) -0.003(3) 0.020(3)
F9 0.077(4) 0.043(3) 0.078(4) 0.009(3) -0.003(3) 0.001(3)
O15 0.145(7) 0.046(4) 0.044(4) 0.016(3) -0.029(4) -0.004(4)
O16 0.048(3) 0.047(3) 0.027(3) 0.001(2) -0.006(2) 0.012(2)
O17 0.064(5) 0.066(4) 0.085(5) -0.032(4) -0.036(4) 0.036(3)
C65 0.049(6) 0.047(5) 0.047(5) -0.002(4) -0.009(4) 0.013(4)
S4 0.084(3) 0.123(3) 0.135(3) -0.015(3) 0.024(3) -0.011(2)
F11 0.101(5) 0.144(5) 0.164(5) 0.005(4) 0.020(4) -0.006(4)
F12 0.102(4) 0.140(5) 0.164(5) -0.015(5) 0.013(4) 0.000(4)
F13 0.119(6) 0.131(6) 0.150(5) -0.014(4) 0.016(4) -0.011(5)
O21 0.081(4) 0.120(5) 0.134(5) -0.023(4) 0.027(4) -0.015(4)
O22 0.092(5) 0.126(5) 0.134(4) -0.017(4) 0.022(4) -0.008(5)
O23 0.079(4) 0.112(5) 0.126(5) -0.026(4) 0.025(4) -0.010(4)
C64 0.091(3) 0.123(3) 0.143(3) -0.014(3) 0.020(3) -0.008(3)
C97 0.036(13) 0.090(15) 0.064(12) -0.005(11) 0.028(11) -0.019(11)
C98 0.042(14) 0.063(15) 0.035(12) 0.002(11) 0.031(11) -0.015(12)
C91 0.117(16) 0.140(16) 0.093(15) 0.052(13) 0.034(12) -0.020(12)
C95 0.13(2) 0.13(2) 0.11(2) 0.055(18) 0.033(17) -0.053(17)
C94 0.08(2) 0.14(2) 0.10(2) 0.037(17) 0.014(16) -0.027(17)
C96 0.078(18) 0.084(18) 0.082(18) 0.020(15) 0.047(15) 0.005(15)
C99 0.070(17) 0.045(15) 0.081(17) 0.027(13) 0.031(15) 0.006(13)
C86 0.11(3) 0.14(3) 0.13(3) 0.03(2) 0.044(19) -0.011(19)
C89 0.11(3) 0.12(3) 0.10(3) 0.05(2) 0.014(19) 0.01(2)
C88 0.041(18) 0.070(19) 0.040(17) -0.003(15) 0.024(15) -0.016(15)
C87 0.036(13) 0.090(15) 0.064(12) -0.005(11) 0.028(11) -0.019(11)
C93 0.07(2) 0.07(2) 0.047(18) 0.006(16) 0.021(16) -0.017(17)
C92 0.117(16) 0.140(16) 0.093(15) 0.052(13) 0.034(12) -0.020(12)
C90 0.07(2) 0.07(2) 0.06(2) 0.026(17) 0.023(17) -0.019(17)
C74 0.093(16) 0.111(16) 0.119(17) 0.034(14) 0.000(14) 0.011(13)
C83 0.077(15) 0.155(19) 0.113(17) 0.005(15) 0.021(14) -0.013(14)
C84 0.113(14) 0.172(18) 0.162(15) 0.045(13) 0.011(11) 0.005(12)
C79 0.028(9) 0.087(13) 0.032(9) -0.002(9) 0.007(7) 0.018(9)
C75 0.027(10) 0.094(15) 0.084(14) 0.001(12) 0.002(10) -0.008(11)
C76 0.032(11) 0.097(15) 0.100(15) -0.003(13) 0.010(11) -0.021(11)
C82 0.073(14) 0.061(13) 0.090(14) -0.007(11) 0.021(12) -0.027(11)
C80 0.026(13) 0.078(16) 0.108(18) 0.049(15) 0.013(14) 0.008(12)
C78 0.022(12) 0.044(14) 0.053(14) -0.013(12) -0.004(11) -0.013(11)
C73 0.046(17) 0.14(2) 0.09(2) 0.019(17) 0.017(16) 0.000(16)
C72 0.043(15) 0.098(17) 0.103(18) 0.052(15) 0.009(14) 0.026(13)
C77 0.016(11) 0.045(13) 0.063(14) -0.022(11) 0.011(11) 0.005(10)
C81 0.027(13) 0.055(16) 0.084(17) 0.010(13) 0.010(13) -0.006(12)
C85 0.113(14) 0.172(18) 0.162(15) 0.045(13) 0.011(11) 0.005(12)
O24 0.073(5) 0.072(4) 0.051(4) 0.008(3) -0.008(3) 0.006(4)
C66 0.085(9) 0.176(14) 0.073(8) 0.056(9) -0.021(7) 0.035(9)
C67 0.051(6) 0.095(8) 0.058(6) 0.012(6) -0.001(5) -0.010(5)
C68 0.095(16) 0.17(2) 0.093(14) -0.080(15) -0.033(12) 0.054(15)
O25 0.082(7) 0.064(6) 0.089(7) 0.027(5) 0.009(6) 0.022(5)
C69 0.119(18) 0.100(14) 0.19(2) 0.056(15) 0.066(16) -0.004(12)
C70 0.065(10) 0.068(9) 0.062(8) 0.016(7) 0.003(7) 0.007(7)
C71 0.079(12) 0.046(8) 0.19(2) 0.016(10) 0.040(12) -0.005(8)

loop_
_atom_type_symbol
_atom_type_description
_atom_type_scat_dispersion_real
_atom_type_scat_dispersion_imag
_atom_type_scat_source
C C 0.0033 0.0016 'International Tables Vol C Tables 4.2.6.8 and 6.1.1.4'
H H 0.0000 0.0000 'International Tables Vol C Tables 4.2.6.8 and 6.1.1.4'
Ag Ag -0.8971 1.1015 'International Tables Vol C Tables 4.2.6.8 and 6.1.1.4'
F F 0.0171 0.0103 'International Tables Vol C Tables 4.2.6.8 and 6.1.1.4'
N N 0.0061 0.0033 'International Tables Vol C Tables 4.2.6.8 and 6.1.1.4'
O O 0.0106 0.0060 'International Tables Vol C Tables 4.2.6.8 and 6.1.1.4'
S S 0.1246 0.1234 'International Tables Vol C Tables 4.2.6.8 and 6.1.1.4'

loop_
_geom_angle_atom_site_label_1
_geom_angle_atom_site_label_2
_geom_angle_atom_site_label_3
_geom_angle
_geom_angle_site_symmetry_1
_geom_angle_site_symmetry_3
N7 Ag1 N3 171.4(2) . .
N5 Ag2 O14 120.83(19) . .
N5 Ag2 N6 72.3(2) . .
N6 Ag2 O14 83.50(18) . .
N11 Ag2 O14 104.42(19) . .
N11 Ag2 N5 124.5(2) . .
N11 Ag2 N6 148.1(2) . .
N9 Ag3 N10 71.7(2) . .
N9 Ag3 N13 150.32(19) . .
N9 Ag3 N14 134.16(19) . .
N13 Ag3 N10 134.3(2) . .
N13 Ag3 N14 71.52(19) . .
N14 Ag3 N10 83.5(2) . .
N1 Ag4 O9 96.5(2) 2_866 .
N1 Ag4 N2 71.63(19) 2_866 2_866
N2 Ag4 O9 136.4(2) 2_866 .
N15 Ag4 O9 107.3(2) . .
N15 Ag4 N1 138.2(2) . 2_866
N15 Ag4 N2 108.9(2) . 2_866
O9 S1 C61 103.7(5) . .
O10 S1 O9 114.8(4) . .
O10 S1 C61 104.4(5) . .
O11 S1 O9 114.2(4) . .
O11 S1 O10 113.1(4) . .
O11 S1 C61 105.2(6) . .
O12 S3 O13 115.0(4) . .
O12 S3 O14 114.4(4) . .
O12 S3 C62 103.5(4) . .
O13 S3 O14 115.4(4) . .
O13 S3 C62 102.9(4) . .
O14 S3 C62 103.2(4) . .
S1 O9 Ag4 131.2(4) . .
S3 O14 Ag2 123.5(3) . .
C1 N1 Ag4 117.1(5) . 2_866
C5 N1 Ag4 123.0(5) . 2_866
C5 N1 C1 118.6(6) . .
C12 N2 Ag4 112.3(4) . 2_866
C15 N2 Ag4 125.6(4) . 2_866
C15 N2 C12 117.4(6) . .
C13 N3 Ag1 120.3(4) . .
C14 N3 Ag1 121.5(5) . .
C14 N3 C13 118.1(6) . .
O1 N4 C9 116.6(7) . .
O2 N4 O1 124.6(7) . .
O2 N4 C9 118.9(7) . .
C16 N5 Ag2 123.7(5) . .
C16 N5 C20 117.8(6) . .
C20 N5 Ag2 115.1(5) . .
C27 N6 Ag2 115.0(4) . .
C29 N6 Ag2 125.6(4) . .
C29 N6 C27 118.2(6) . .
C28 N7 Ag1 121.0(4) . .
C30 N7 Ag1 121.7(5) . .
C30 N7 C28 117.4(6) . .
O3 N8 O4 124.1(7) . .
O3 N8 C24 118.1(7) . .
O4 N8 C24 117.8(7) . .
C31 N9 Ag3 122.4(5) . .
C31 N9 C35 118.8(6) . .
C35 N9 Ag3 118.8(4) . .
C42 N10 Ag3 108.6(4) . .
C45 N10 Ag3 128.6(5) . .
C45 N10 C42 117.0(6) . .
C43 N11 Ag2 123.3(5) . .
C43 N11 C44 116.0(6) . .
C44 N11 Ag2 120.3(5) . .
O5 N12 C39 115.2(12) . .
O6 N12 O5 124.1(11) . .
O6 N12 C39 120.6(13) . .
C46 N13 Ag3 119.6(4) . .
C50 N13 Ag3 122.3(5) . .
C50 N13 C46 117.9(6) . .
C57 N14 Ag3 112.1(4) . .
C59 N14 Ag3 129.1(5) . .
C59 N14 C57 116.5(6) . .
C58 N15 Ag4 123.2(5) . .
C58 N15 C60 116.1(6) . .
C60 N15 Ag4 120.4(5) . .
O7 N16 C54 116.8(8) . .
O8 N16 O7 124.0(8) . .
O8 N16 C54 119.2(8) . .
N1 C1 C2 122.1(6) . .
N1 C1 C12 117.3(6) . .
C2 C1 C12 120.6(6) . .
C1 C2 H2 120.1 . .
C3 C2 C1 119.9(6) . .
C3 C2 H2 120.1 . .
C2 C3 C4 117.0(6) . .
C2 C3 C6 121.3(6) . .
C4 C3 C6 121.6(6) . .
C3 C4 H4 120.3 . .
C5 C4 C3 119.5(7) . .
C5 C4 H4 120.3 . .
N1 C5 C4 123.0(6) . .
N1 C5 H5 118.5 . .
C4 C5 H5 118.5 . .
C7 C6 C3 120.9(6) . .
C7 C6 C11 119.3(6) . .
C11 C6 C3 119.7(6) . .
C6 C7 H7 119.6 . .
C8 C7 C6 120.7(7) . .
C8 C7 H7 119.6 . .
C7 C8 H8 121.0 . .
C7 C8 C9 118.1(7) . .
C9 C8 H8 121.0 . .
C8 C9 N4 118.2(7) . .
C8 C9 C10 123.3(7) . .
C10 C9 N4 118.4(7) . .
C9 C10 H10 121.2 . .
C11 C10 C9 117.6(7) . .
C11 C10 H10 121.2 . .
C6 C11 H11 119.6 . .
C10 C11 C6 120.9(7) . .
C10 C11 H11 119.6 . .
N2 C12 C1 117.2(6) . .
N2 C12 C13 121.1(6) . .
C13 C12 C1 121.7(6) . .
N3 C13 C12 120.6(6) . .
N3 C13 H13 119.7 . .
C12 C13 H13 119.7 . .
N3 C14 H14 119.5 . .
N3 C14 C15 120.9(7) . .
C15 C14 H14 119.5 . .
N2 C15 C14 121.9(7) . .
N2 C15 H15 119.1 . .
C14 C15 H15 119.1 . .
N5 C16 H16 118.1 . .
N5 C16 C17 123.8(6) . .
C17 C16 H16 118.1 . .
C16 C17 H17 120.4 . .
C18 C17 C16 119.2(7) . .
C18 C17 H17 120.4 . .
C17 C18 C19 117.0(7) . .
C17 C18 C21 121.2(6) . .
C19 C18 C21 121.7(6) . .
C18 C19 H19 120.0 . .
C20 C19 C18 120.1(6) . .
C20 C19 H19 120.0 . .
N5 C20 C19 122.1(6) . .
N5 C20 C27 116.6(6) . .
C19 C20 C27 121.3(6) . .
C22 C21 C18 120.5(6) . .
C26 C21 C18 119.2(6) . .
C26 C21 C22 120.2(7) . .
C21 C22 H22 119.9 . .
C23 C22 C21 120.1(7) . .
C23 C22 H22 119.9 . .
C22 C23 H23 121.2 . .
C24 C23 C22 117.7(7) . .
C24 C23 H23 121.2 . .
C23 C24 N8 118.2(7) . .
C23 C24 C25 124.4(7) . .
C25 C24 N8 117.5(7) . .
C24 C25 H25 121.4 . .
C24 C25 C26 117.3(7) . .
C26 C25 H25 121.4 . .
C21 C26 H26 119.9 . .
C25 C26 C21 120.3(7) . .
C25 C26 H26 119.9 . .
N6 C27 C20 117.8(6) . .
N6 C27 C28 119.5(6) . .
C28 C27 C20 122.6(6) . .
N7 C28 C27 122.0(6) . .
N7 C28 H28 119.0 . .
C27 C28 H28 119.0 . .
N6 C29 H29 119.0 . .
N6 C29 C30 121.9(7) . .
C30 C29 H29 119.0 . .
N7 C30 C29 121.0(7) . .
N7 C30 H30 119.5 . .
C29 C30 H30 119.5 . .
N9 C31 H31 118.7 . .
N9 C31 C32 122.5(7) . .
C32 C31 H31 118.7 . .
C31 C32 H32 120.4 . .
C31 C32 C33 119.2(6) . .
C33 C32 H32 120.4 . .
C32 C33 C36 121.5(7) . .
C34 C33 C32 118.4(7) . .
C34 C33 C36 120.0(7) . .
C33 C34 H34 119.9 . .
C33 C34 C35 120.2(7) . .
C35 C34 H34 119.9 . .
N9 C35 C34 120.8(6) . .
N9 C35 C42 117.4(6) . .
C34 C35 C42 121.8(6) . .
C37 C36 C33 121.4(7) . .
C37 C36 C41 118.0(8) . .
C41 C36 C33 120.6(7) . .
C36 C37 H37 119.7 . .
C36 C37 C38 120.6(9) . .
C38 C37 H37 119.7 . .
C37 C38 H38 120.6 . .
C39 C38 C37 118.7(8) . .
C39 C38 H38 120.6 . .
C38 C39 N12 115.8(11) . .
C40 C39 N12 122.7(12) . .
C40 C39 C38 121.4(9) . .
C39 C40 H40 119.8 . .
C39 C40 C41 120.5(10) . .
C41 C40 H40 119.8 . .
C36 C41 H41 119.7 . .
C40 C41 C36 120.6(8) . .
C40 C41 H41 119.7 . .
N10 C42 C35 118.7(6) . .
N10 C42 C43 120.8(6) . .
C43 C42 C35 120.5(7) . .
N11 C43 C42 122.8(7) . .
N11 C43 H43 118.6 . .
C42 C43 H43 118.6 . .
N11 C44 H44 119.1 . .
N11 C44 C45 121.9(7) . .
C45 C44 H44 119.1 . .
N10 C45 C44 121.5(7) . .
N10 C45 H45 119.3 . .
C44 C45 H45 119.2 . .
N13 C46 C47 122.3(6) . .
N13 C46 C57 117.5(6) . .
C47 C46 C57 120.2(6) . .
C46 C47 H47 120.3 . .
C46 C47 C48 119.5(7) . .
C48 C47 H47 120.3 . .
C47 C48 C51 120.3(7) . .
C49 C48 C47 116.9(7) . .
C49 C48 C51 122.8(6) . .
C48 C49 H49 119.7 . .
C48 C49 C50 120.6(6) . .
C50 C49 H49 119.7 . .
N13 C50 C49 122.7(7) . .
N13 C50 H50 118.6 . .
C49 C50 H50 118.6 . .
C52 C51 C48 120.9(6) . .
C52 C51 C56 120.3(7) . .
C56 C51 C48 118.8(7) . .
C51 C52 H52 119.5 . .
C51 C52 C53 121.0(8) . .
C53 C52 H52 119.5 . .
C52 C53 H53 121.4 . .
C52 C53 C54 117.2(8) . .
C54 C53 H53 121.4 . .
C53 C54 N16 117.9(8) . .
C55 C54 N16 118.1(8) . .
C55 C54 C53 124.0(8) . .
C54 C55 H55 120.9 . .
C54 C55 C56 118.2(7) . .
C56 C55 H55 120.9 . .
C51 C56 C55 119.3(8) . .
C51 C56 H56 120.3 . .
C55 C56 H56 120.3 . .
N14 C57 C46 116.9(6) . .
N14 C57 C58 120.0(6) . .
C58 C57 C46 123.1(6) . .
N15 C58 C57 123.5(7) . .
N15 C58 H58 118.3 . .
C57 C58 H58 118.3 . .
N14 C59 H59 119.2 . .
N14 C59 C60 121.7(7) . .
C60 C59 H59 119.2 . .
N15 C60 C59 122.1(7) . .
N15 C60 H60 118.9 . .
C59 C60 H60 118.9 . .
F1 C61 S1 113.4(8) . .
F1 C61 F2 105.6(10) . .
F2 C61 S1 111.6(9) . .
F3 C61 S1 113.0(8) . .
F3 C61 F1 105.1(11) . .
F3 C61 F2 107.6(10) . .
F4 C62 S3 111.1(6) . .
F5 C62 S3 111.5(6) . .
F5 C62 F4 107.3(7) . .
F6 C62 S3 111.8(6) . .
F6 C62 F4 107.6(7) . .
F6 C62 F5 107.2(7) . .
O18 S5 O19 115.5 . .
O18 S5 O20 115.6 . .
O18 S5 C63 102.5 . .
O19 S5 C63 102.5 . .
O20 S5 O19 115.5 . .
O20 S5 C63 102.4 . .
F10 C63 S5 111.8 . .
F14 C63 S5 111.8 . .
F14 C63 F10 107.0 . .
F15 C63 S5 111.9 . .
F15 C63 F10 107.0 . .
F15 C63 F14 107.0 . .
O15 S2 O16 113.2(4) . .
O15 S2 O17 114.9(5) . .
O15 S2 C65 104.3(4) . .
O16 S2 O17 115.7(4) . .
O16 S2 C65 103.8(4) . .
O17 S2 C65 102.8(4) . .
F7 C65 S2 111.6(6) . .
F7 C65 F8 107.2(7) . .
F8 C65 S2 110.9(6) . .
F9 C65 S2 112.5(6) . .
F9 C65 F7 107.5(7) . .
F9 C65 F8 106.9(7) . .
O21 S4 O22 115.5 . .
O21 S4 O23 115.6 . .
O21 S4 C64 102.5 . .
O22 S4 C64 102.4 . .
O23 S4 O22 115.4 . .
O23 S4 C64 102.4 . .
F11 C64 S4 111.9 . .
F11 C64 F13 107.0 . .
F12 C64 S4 111.9 . .
F12 C64 F11 107.0 . .
F12 C64 F13 106.9 . .
F13 C64 S4 111.8 . .
C98 C97 H97 120.0 . .
C98 C97 C96 120.0 . .
C96 C97 H97 120.0 . .
C97 C98 C91 120.0 . .
C99 C98 C97 130(3) . .
C99 C98 C91 110(3) . .
C98 C91 H91 120.0 . .
C95 C91 C98 120.0 . .
C95 C91 H91 120.0 . .
C91 C95 H95 120.0 . .
C91 C95 C94 120.0 . .
C94 C95 H95 120.0 . .
C95 C94 H94 120.0 . .
C95 C94 C96 120.0 . .
C96 C94 H94 120.0 . .
C97 C96 H96 120.0 . .
C94 C96 C97 120.0 . .
C94 C96 H96 120.0 . .
C98 C99 H99A 109.5 . .
C98 C99 H99B 109.5 . .
C98 C99 H99C 109.5 . .
H99A C99 H99B 109.5 . .
H99A C99 H99C 109.5 . .
H99B C99 H99C 109.5 . .
H86A C86 H86B 109.5 . .
H86A C86 H86C 109.5 . .
H86B C86 H86C 109.5 . .
C87 C86 H86A 109.5 . .
C87 C86 H86B 109.5 . .
C87 C86 H86C 109.5 . .
C88 C89 H89 120.0 . .
C88 C89 C90 120.0 . .
C90 C89 H89 120.0 . .
C89 C88 H88 120.0 . .
C87 C88 C89 120.0 . .
C87 C88 H88 120.0 . .
C88 C87 C86 117(2) . .
C88 C87 C93 120.0 . .
C93 C87 C86 123(2) . .
C87 C93 H93 120.0 . .
C87 C93 C92 120.0 . .
C92 C93 H93 120.0 . .
C93 C92 H92 120.0 . .
C90 C92 C93 120.0 . .
C90 C92 H92 120.0 . .
C89 C90 H90 120.0 . .
C92 C90 C89 120.0 . .
C92 C90 H90 120.0 . .
H74A C74 H74B 109.5 . .
H74A C74 H74C 109.5 . .
H74B C74 H74C 109.5 . .
C75 C74 H74A 109.5 . .
C75 C74 H74B 109.5 . .
C75 C74 H74C 109.5 . .
C84 C83 H83 120.0 . .
C84 C83 C82 120.0 . .
C82 C83 H83 120.0 . .
C83 C84 H84 120.0 . .
C83 C84 C79 120.0 . .
C79 C84 H84 120.0 . .
C84 C79 H79 120.0 . .
C75 C79 C84 120.0 . .
C75 C79 H79 120.0 . .
C79 C75 C74 111.4(17) . .
C76 C75 C74 128.3(17) . .
C76 C75 C79 120.0 . .
C75 C76 H76 120.0 . .
C82 C76 C75 120.0 . .
C82 C76 H76 120.0 . .
C83 C82 H82 120.0 . .
C76 C82 C83 120.0 . .
C76 C82 H82 120.0 . .
C78 C80 C81 120.0 . .
C78 C80 C85 114.6(19) . .
C81 C80 C85 125.4(19) . .
C80 C78 H78 120.0 . .
C73 C78 C80 120.0 . .
C73 C78 H78 120.0 . .
C78 C73 H73 120.0 . .
C78 C73 C72 120.0 . .
C72 C73 H73 120.0 . .
C73 C72 H72 120.0 . .
C73 C72 C77 120.0 . .
C77 C72 H72 120.0 . .
C72 C77 H77 120.0 . .
C72 C77 C81 120.0 . .
C81 C77 H77 120.0 . .
C80 C81 H81 120.0 . .
C77 C81 C80 120.0 . .
C77 C81 H81 120.0 . .
C80 C85 H85A 109.5 . .
C80 C85 H85B 109.5 . .
C80 C85 H85C 109.5 . .
H85A C85 H85B 109.5 . .
H85A C85 H85C 109.5 . .
H85B C85 H85C 109.5 . .
H66A C66 H66B 109.5 . .
H66A C66 H66C 109.5 . .
H66B C66 H66C 109.5 . .
C67 C66 H66A 109.5 . .
C67 C66 H66B 109.5 . .
C67 C66 H66C 109.5 . .
O24 C67 C66 122.8(11) . .
O24 C67 C68 117.1(11) . .
C66 C67 C68 118.2(11) . .
C67 C68 H68A 109.5 . .
C67 C68 H68B 109.5 . .
C67 C68 H68C 109.5 . .
H68A C68 H68B 109.5 . .
H68A C68 H68C 109.5 . .
H68B C68 H68C 109.5 . .
H69A C69 H69B 109.5 . .
H69A C69 H69C 109.5 . .
H69B C69 H69C 109.5 . .
C70 C69 H69A 109.5 . .
C70 C69 H69B 109.5 . .
C70 C69 H69C 109.5 . .
O25 C70 C69 122.5(15) . .
O25 C70 C71 122.6(14) . .
C71 C70 C69 114.8(14) . .
C70 C71 H71A 109.5 . .
C70 C71 H71B 109.5 . .
C70 C71 H71C 109.5 . .
H71A C71 H71B 109.5 . .
H71A C71 H71C 109.5 . .
H71B C71 H71C 109.5 . .

loop_
_geom_bond_atom_site_label_1
_geom_bond_atom_site_label_2
_geom_bond_distance
_geom_bond_site_symmetry_2
Ag1 N3 2.191(5) .
Ag1 N7 2.175(5) .
Ag2 O14 2.644(5) .
Ag2 N5 2.304(6) .
Ag2 N6 2.320(6) .
Ag2 N11 2.189(6) .
Ag3 N9 2.220(6) .
Ag3 N10 2.486(6) .
Ag3 N13 2.228(6) .
Ag3 N14 2.428(6) .
Ag4 O9 2.473(6) .
Ag4 N1 2.295(6) 2_866
Ag4 N2 2.395(5) 2_866
Ag4 N15 2.222(6) .
S1 O9 1.433(6) .
S1 O10 1.431(7) .
S1 O11 1.429(7) .
S1 C61 1.760(12) .
S3 O12 1.421(6) .
S3 O13 1.440(7) .
S3 O14 1.449(5) .
S3 C62 1.817(9) .
F1 C61 1.344(15) .
F2 C61 1.351(13) .
F3 C61 1.314(12) .
F4 C62 1.333(9) .
F5 C62 1.329(10) .
F6 C62 1.314(9) .
O1 N4 1.242(8) .
O2 N4 1.201(8) .
O3 N8 1.223(9) .
O4 N8 1.224(9) .
O5 N12 1.247(14) .
O6 N12 1.195(15) .
O7 N16 1.219(10) .
O8 N16 1.215(10) .
N1 Ag4 2.295(6) 2_866
N1 C1 1.334(8) .
N1 C5 1.328(9) .
N2 Ag4 2.395(5) 2_866
N2 C12 1.338(9) .
N2 C15 1.330(9) .
N3 C13 1.350(9) .
N3 C14 1.317(9) .
N4 C9 1.492(9) .
N5 C16 1.316(9) .
N5 C20 1.348(8) .
N6 C27 1.338(8) .
N6 C29 1.331(9) .
N7 C28 1.344(9) .
N7 C30 1.324(9) .
N8 C24 1.492(9) .
N9 C31 1.345(9) .
N9 C35 1.359(9) .
N10 C42 1.331(9) .
N10 C45 1.330(9) .
N11 C43 1.323(9) .
N11 C44 1.334(10) .
N12 C39 1.468(12) .
N13 C46 1.349(9) .
N13 C50 1.338(8) .
N14 C57 1.365(9) .
N14 C59 1.346(9) .
N15 C58 1.329(8) .
N15 C60 1.339(10) .
N16 C54 1.486(10) .
C1 C2 1.393(10) .
C1 C12 1.479(10) .
C2 H2 0.9500 .
C2 C3 1.387(10) .
C3 C4 1.399(10) .
C3 C6 1.502(9) .
C4 H4 0.9500 .
C4 C5 1.380(10) .
C5 H5 0.9500 .
C6 C7 1.387(10) .
C6 C11 1.390(10) .
C7 H7 0.9500 .
C7 C8 1.370(10) .
C8 H8 0.9500 .
C8 C9 1.375(10) .
C9 C10 1.376(10) .
C10 H10 0.9500 .
C10 C11 1.374(10) .
C11 H11 0.9500 .
C12 C13 1.390(9) .
C13 H13 0.9500 .
C14 H14 0.9500 .
C14 C15 1.388(10) .
C15 H15 0.9500 .
C16 H16 0.9500 .
C16 C17 1.394(10) .
C17 H17 0.9500 .
C17 C18 1.386(10) .
C18 C19 1.393(10) .
C18 C21 1.488(10) .
C19 H19 0.9500 .
C19 C20 1.389(10) .
C20 C27 1.465(10) .
C21 C22 1.398(10) .
C21 C26 1.391(10) .
C22 H22 0.9500 .
C22 C23 1.387(11) .
C23 H23 0.9500 .
C23 C24 1.370(11) .
C24 C25 1.383(10) .
C25 H25 0.9500 .
C25 C26 1.391(10) .
C26 H26 0.9500 .
C27 C28 1.401(9) .
C28 H28 0.9500 .
C29 H29 0.9500 .
C29 C30 1.385(10) .
C30 H30 0.9500 .
C31 H31 0.9500 .
C31 C32 1.379(11) .
C32 H32 0.9500 .
C32 C33 1.386(10) .
C33 C34 1.381(10) .
C33 C36 1.484(11) .
C34 H34 0.9500 .
C34 C35 1.388(10) .
C35 C42 1.479(9) .
C36 C37 1.397(11) .
C36 C41 1.406(11) .
C37 H37 0.9500 .
C37 C38 1.400(13) .
C38 H38 0.9500 .
C38 C39 1.390(14) .
C39 C40 1.344(14) .
C40 H40 0.9500 .
C40 C41 1.381(12) .
C41 H41 0.9500 .
C42 C43 1.382(10) .
C43 H43 0.9500 .
C44 H44 0.9500 .
C44 C45 1.380(10) .
C45 H45 0.9500 .
C46 C47 1.382(10) .
C46 C57 1.481(9) .
C47 H47 0.9500 .
C47 C48 1.414(9) .
C48 C49 1.373(10) .
C48 C51 1.493(10) .
C49 H49 0.9500 .
C49 C50 1.376(10) .
C50 H50 0.9500 .
C51 C52 1.374(11) .
C51 C56 1.398(10) .
C52 H52 0.9500 .
C52 C53 1.381(11) .
C53 H53 0.9500 .
C53 C54 1.392(12) .
C54 C55 1.349(12) .
C55 H55 0.9500 .
C55 C56 1.404(11) .
C56 H56 0.9500 .
C57 C58 1.373(10) .
C58 H58 0.9500 .
C59 H59 0.9500 .
C59 C60 1.372(11) .
C60 H60 0.9500 .
S5 O18 1.4446 .
S5 O19 1.4460 .
S5 O20 1.4447 .
S5 C63 1.8514 .
F10 C63 1.3391 .
F14 C63 1.3379 .
F15 C63 1.3375 .
S2 O15 1.425(7) .
S2 O16 1.430(5) .
S2 O17 1.432(7) .
S2 C65 1.804(8) .
F7 C65 1.336(9) .
F8 C65 1.347(10) .
F9 C65 1.310(11) .
S4 O21 1.4444 .
S4 O22 1.4471 .
S4 O23 1.4459 .
S4 C64 1.8500 .
F11 C64 1.3380 .
F12 C64 1.3376 .
F13 C64 1.3394 .
C97 H97 0.9500 .
C97 C98 1.3900 .
C97 C96 1.3900 .
C98 C91 1.3900 .
C98 C99 1.20(4) .
C91 H91 0.9500 .
C91 C95 1.3900 .
C95 H95 0.9500 .
C95 C94 1.3900 .
C94 H94 0.9500 .
C94 C96 1.3900 .
C96 H96 0.9500 .
C99 H99A 0.9800 .
C99 H99B 0.9800 .
C99 H99C 0.9800 .
C86 H86A 0.9800 .
C86 H86B 0.9800 .
C86 H86C 0.9800 .
C86 C87 1.477(17) .
C89 H89 0.9500 .
C89 C88 1.3900 .
C89 C90 1.3900 .
C88 H88 0.9500 .
C88 C87 1.3900 .
C87 C93 1.3900 .
C93 H93 0.9500 .
C93 C92 1.3900 .
C92 H92 0.9500 .
C92 C90 1.3900 .
C90 H90 0.9500 .
C74 H74A 0.9800 .
C74 H74B 0.9800 .
C74 H74C 0.9800 .
C74 C75 1.438(17) .
C83 H83 0.9500 .
C83 C84 1.3900 .
C83 C82 1.3900 .
C84 H84 0.9500 .
C84 C79 1.3900 .
C79 H79 0.9500 .
C79 C75 1.3900 .
C75 C76 1.3900 .
C76 H76 0.9500 .
C76 C82 1.3900 .
C82 H82 0.9500 .
C80 C78 1.3900 .
C80 C81 1.3900 .
C80 C85 1.472(17) .
C78 H78 0.9500 .
C78 C73 1.3900 .
C73 H73 0.9500 .
C73 C72 1.3900 .
C72 H72 0.9500 .
C72 C77 1.3900 .
C77 H77 0.9500 .
C77 C81 1.3900 .
C81 H81 0.9500 .
C85 H85A 0.9800 .
C85 H85B 0.9800 .
C85 H85C 0.9800 .
O24 C67 1.214(11) .
C66 H66A 0.9800 .
C66 H66B 0.9800 .
C66 H66C 0.9800 .
C66 C67 1.484(15) .
C67 C68 1.53(2) .
C68 H68A 0.9800 .
C68 H68B 0.9800 .
C68 H68C 0.9800 .
O25 C70 1.170(15) .
C69 H69A 0.9800 .
C69 H69B 0.9800 .
C69 H69C 0.9800 .
C69 C70 1.52(2) .
C70 C71 1.49(2) .
C71 H71A 0.9800 .
C71 H71B 0.9800 .
C71 H71C 0.9800 .
